data_8101156
loop_
_publ_author_name
'Akkurt, M.'
'\,Celik, &#x0130;.'
'\"Ozbey, S.'
'Kendi, E.'

_publ_section_title
;
Crystal structure of hydroxyethylammonium L-tartrate monohydrate, 
C~2~H~8~NO^+^C~4~H~5~O~6~^--^ &#x00B7; H~2~O
;
_journal_issue 1
_journal_name_full 'Zeitschrift f\"ur Kristallographie - New Crystal Structures'
_journal_page_first 71
_journal_page_last 72
_journal_volume 215
_journal_year 2000
_chemical_formula_moiety 'C4 H5 O6 ^-^, C2 H8 N O ^+^ , H2 O'
_chemical_formula_structural 'C4 H5 O6 -1, C2 H8 N O +1, H2 O'
_chemical_formula_sum 'C6 H15 N O8'
_chemical_formula_weight 229.19
_chemical_name_common 'Hydroxyethylammonium L-tartrate monohydrate'
_space_group_IT_number 4
_symmetry_cell_setting monoclinic
_symmetry_space_group_name_Hall 'P 2yb'
_symmetry_space_group_name_H-M 'P 1 21 1'
_cell_angle_alpha 90.00
_cell_angle_beta 92.962(6)
_cell_angle_gamma 90.00
_cell_formula_units_Z 2
_cell_length_a 7.6031(6)
_cell_length_b 7.5028(2)
_cell_length_c 8.7984(6)
_cell_measurement_temperature 566(2)
_cell_volume 501.23(5)
_diffrn_ambient_temperature 566(2)
_exptl_crystal_density_diffrn 1.519
_refine_ls_R_factor_obs 0.0495
_refine_ls_wR_factor_obs 0.1096
_cod_original_sg_symbol_H-M 'P 21'
_cod_database_code 8101156

loop_
_symmetry_equiv_pos_as_xyz
'x, y, z'
'-x, y+1/2, -z'

loop_
_atom_site_aniso_label
_atom_site_aniso_U_11
_atom_site_aniso_U_22
_atom_site_aniso_U_33
_atom_site_aniso_U_23
_atom_site_aniso_U_13
_atom_site_aniso_U_12
O1 0.054(2) 0.016(2) 0.028(2) 0.0038(14) -0.0051(14) 0.0063(15)
O2 0.040(2) 0.026(2) 0.030(2) -0.0066(14) -0.0076(12) 0.004(2)
O3 0.0225(15) 0.024(2) 0.030(2) 0.0043(14) 0.0023(12) 0.0054(14)
O4 0.027(2) 0.025(2) 0.045(2) -0.013(2) 0.0103(13) -0.006(2)
O5 0.047(2) 0.015(2) 0.034(2) 0.0032(14) 0.0095(14) 0.0015(15)
O6 0.058(2) 0.025(2) 0.032(2) -0.0061(14) 0.0134(15) 0.008(2)
O7 0.063(2) 0.040(2) 0.039(2) -0.002(2) 0.003(2) 0.005(2)
O8 0.037(2) 0.032(2) 0.034(2) 0.000(2) 0.0008(14) -0.003(2)
N1 0.039(2) 0.021(2) 0.024(2) 0.001(2) -0.005(2) -0.006(2)
C1 0.024(2) 0.014(2) 0.029(2) -0.003(2) 0.0014(15) -0.002(2)
C2 0.026(2) 0.016(2) 0.019(2) 0.005(2) 0.002(2) 0.004(2)
C3 0.022(2) 0.014(2) 0.025(2) 0.001(2) 0.005(2) 0.006(2)
C4 0.025(2) 0.021(2) 0.024(2) -0.002(2) -0.005(2) 0.003(2)
C5 0.038(3) 0.039(3) 0.040(3) 0.008(3) 0.005(2) -0.011(2)
C6 0.045(3) 0.059(4) 0.039(3) 0.005(3) 0.003(2) 0.007(3)

loop_
_atom_site_label
_atom_site_type_symbol
_atom_site_fract_x
_atom_site_fract_y
_atom_site_fract_z
_atom_site_U_iso_or_equiv
_atom_site_thermal_displace_type
_atom_site_occupancy
_atom_site_calc_flag
_atom_site_refinement_flags
_atom_site_disorder_group
O1 O 0.7259(5) 0.7724(4) 0.6055(4) 0.0328(9) Uani 1 d . .
O2 O 0.8330(4) 0.7333(5) 0.8426(3) 0.0322(8) Uani 1 d . .
O3 O 0.9424(4) 0.4012(5) 0.7811(3) 0.0253(7) Uani 1 d . .
O4 O 0.5688(4) 0.4052(5) 0.7494(4) 0.0318(8) Uani 1 d . .
O5 O 0.6579(5) 0.0819(5) 0.6701(4) 0.0320(8) Uani 1 d . .
O6 O 0.7968(5) 0.1678(5) 0.4667(4) 0.0382(9) Uani 1 d . .
O7 O 0.8040(6) 0.3859(6) 0.2151(4) 0.0471(10) Uani 1 d . .
O8 O 0.7628(5) 0.7377(6) 0.3007(5) 0.0342(8) Uani 1 d . .
N1 N 0.8644(6) 0.1114(6) -0.0239(4) 0.0283(9) Uani 1 d . .
C1 C 0.8001(5) 0.6801(6) 0.7128(5) 0.0222(9) Uani 1 d . .
C2 C 0.8450(5) 0.4898(6) 0.6638(5) 0.0204(9) Uani 1 d . .
C3 C 0.6728(5) 0.3919(5) 0.6239(5) 0.0205(9) Uani 1 d . .
C4 C 0.7134(5) 0.1996(6) 0.5799(5) 0.0237(10) Uani 1 d . .
C5 C 0.6993(7) 0.1302(8) 0.0595(7) 0.0388(13) Uani 1 d . .
C6 C 0.6695(8) 0.3182(10) 0.1115(7) 0.047(2) Uani 1 d . .
H13 H 1.0198(68) 0.3667(77) 0.7538(54) 0.021(14) Uiso 1 d . .
H14 H 0.4926(80) 0.3285(93) 0.7345(63) 0.041(17) Uiso 1 d . .
H15 H 0.7057(118) -0.0427(149) 0.6339(100) 0.098(30) Uiso 1 d . .
H17 H 0.8105(69) 0.3010(87) 0.3020(63) 0.034(14) Uiso 1 d . .
H21 H 0.9078(54) 0.4965(66) 0.5774(47) 0.012(10) Uiso 1 d . .
H22 H 0.6210(66) 0.4432(79) 0.5322(58) 0.029(13) Uiso 1 d . .
H25A H 0.7077(66) 0.0500(77) 0.1402(57) 0.025(13) Uiso 1 d . .
H25B H 0.6028(74) 0.0821(94) -0.0097(63) 0.041(15) Uiso 1 d . .
H26A H 0.6872(70) 0.4113(81) 0.0399(62) 0.032(14) Uiso 1 d . .
H26B H 0.5405(104) 0.3176(122) 0.1525(84) 0.084(25) Uiso 1 d . .
H31 H 0.8739(55) 0.2029(69) -0.0991(52) 0.017(11) Uiso 1 d . .
H32 H 0.9585(70) 0.1144(82) 0.0417(60) 0.036(14) Uiso 1 d . .
H33 H 0.8624(76) 0.0061(99) -0.0659(66) 0.038(15) Uiso 1 d . .
H41 H 0.7501(93) 0.6418(119) 0.2568(86) 0.062(23) Uiso 1 d . .
H42 H 0.7625(83) 0.7377(114) 0.3849(85) 0.055(22) Uiso 1 d . .

loop_
_geom_bond_atom_site_label_1
_geom_bond_atom_site_label_2
_geom_bond_distance
_geom_bond_site_symmetry_2
_geom_bond_publ_flag
O1 C1 1.279(5) . ?
O2 C1 1.223(5) . ?
O3 C2 1.406(5) . ?
O3 H13 0.70(5) . ?
O4 C3 1.394(5) . ?
O4 H14 0.82(7) . ?
O5 C4 1.273(6) . ?
O5 H15 1.06(11) . ?
O6 C4 1.231(5) . ?
O7 C6 1.428(8) . ?
O7 H17 0.99(6) . ?
O8 H41 0.82(9) . ?
O8 H42 0.74(7) . ?
N1 C5 1.493(7) . ?
N1 H31 0.96(5) . ?
N1 H32 0.90(6) . ?
N1 H33 0.87(7) . ?
C1 C2 1.534(6) . ?
C2 C3 1.526(6) . ?
C2 H21 0.92(4) . ?
C3 C4 1.529(6) . ?
C3 H22 0.96(5) . ?
C5 C6 1.503(9) . ?
C5 H25A 0.93(5) . ?
C5 H25B 1.00(6) . ?
C6 H26A 0.95(6) . ?
C6 H26B 1.06(8) . ?

loop_
_cod_related_entry_id
_cod_related_entry_database
_cod_related_entry_code
1 ChemSpider 21183589
